data_1008883
loop_
_publ_author_name
'Gauthier, G'
'Jobic, S'
'Brec, R'
'Rouxel, J'

_publ_section_title
;
K3 Ce P2 S8: a new cerium thiophosphate with one-dimensional anionic
chains
;
_journal_coden_ASTM INOCAJ
_journal_name_full 'Inorganic Chemistry'
_journal_page_first 2332
_journal_page_last 2333
_journal_paper_doi 10.1021/ic980091p
_journal_volume 37
_journal_year 1998
_chemical_formula_structural 'K3 Ce (P2 S8)'
_chemical_formula_sum 'Ce K3 P2 S8'
_chemical_name_systematic 'Tripotassium cerium octathiodiosphate(V)'
_space_group_IT_number 14
_symmetry_cell_setting monoclinic
_symmetry_Int_Tables_number 14
_symmetry_space_group_name_Hall '-P 2ybc'
_symmetry_space_group_name_H-M 'P 1 21/c 1'
_cell_angle_alpha 90
_cell_angle_beta 90.25(1)
_cell_angle_gamma 90
_cell_formula_units_Z 4
_cell_length_a 9.121(1)
_cell_length_b 17.02399(100)
_cell_length_c 9.491(1)
_cell_volume 1473.7
_refine_ls_R_factor_all 0.03
_cod_database_code 1008883

loop_
_symmetry_equiv_pos_as_xyz
x,y,z
-x,1/2+y,1/2-z
-x,-y,-z
x,1/2-y,1/2+z

loop_
_atom_site_aniso_label
_atom_site_aniso_U_11
_atom_site_aniso_U_12
_atom_site_aniso_U_13
_atom_site_aniso_U_22
_atom_site_aniso_U_23
_atom_site_aniso_U_33
Ce1 0.0142(2) -0.0002(2) 0.0049(1) 0.0137(2) 0.0001(2) 0.0175(2)
P1 0.0131(8) 0.0013(7) 0.0073(7) 0.0154(9) 0.0013(8) 0.0193(9)
P2 0.0173(9) -0.0012(7) 0.0053(7) 0.017(1) -0.0033(7) 0.0174(9)
S1 0.0312(9) -0.0008(8) 0.0036(7) 0.0174(9) -0.0002(9) 0.0274(9)
S2 0.033(1) -0.0091(9) 0.0004(9) 0.028(1) -0.0121(9) 0.036(1)
S3 0.0191(8) -0.0009(7) 0.0032(7) 0.0146(9) -0.0008(8) 0.0248(9)
S4 0.0296(9) -0.0023(8) -0.0027(88) 0.0150(9) -0.0006(8) 0.029(1)
S5 0.0177(8) 0.0034(8) 0.0095(7) 0.033(1) -0.0041(9) 0.0242(9)
S6 0.025(1) 0.0060(8) 0.0105(7) 0.023(1) 0.0028(8) 0.0210(9)
S7 0.030(1) 0.0027(8) 0.0088(8) 0.032(1) 0.0059(8) 0.0175(9)
S8 0.0188(9) 0.0050(7) 0.0158(9) 0.023(1) 0.0099(9) 0.039(1)
K1 0.0336(8) -0.0011(8) -0.0050(7) 0.030(1) 0.0013(8) 0.0285(9)
K2 0.048(1) -0.0114(9) 0.028(1) 0.032(1) -0.006(1) 0.075(1)
K3 0.088(2) -0.025(1) 0.051(2) 0.035(1) -0.025(1) 0.079(2)

loop_
_atom_site_label
_atom_site_type_symbol
_atom_site_symmetry_multiplicity
_atom_site_Wyckoff_symbol
_atom_site_fract_x
_atom_site_fract_y
_atom_site_fract_z
_atom_site_occupancy
_atom_site_attached_hydrogens
_atom_site_calc_flag
Ce1 Ce3+ 4 e 0.77264(4) 0.01341(2) 0.02895(4) 1. 0 d
P1 P5+ 4 e 0.5229(2) 0.0991(1) 0.7773(2) 1. 0 d
P2 P5+ 4 e 0.0072(2) 0.1027(1) 0.2464(2) 1. 0 d
S1 S2- 4 e 0.9499(2) 0.0154(1) 0.7451(2) 1. 0 d
S2 S2- 4 e 0.1266(2) 0.1740(1) 0.3678(2) 1. 0 d
S3 S2- 4 e 0.4614(2) 0.0201(1) 0.1827(2) 1. 0 d
S4 S2- 4 e 0.6625(2) 0.1574(1) 0.9084(2) 1. 0 d
S5 S2- 4 e 0.7900(2) 0.1179(1) 0.2791(2) 1. 0 d
S6 S2- 4 e 0.0382(2) 0.1254(1) 0.0361(2) 1. 0 d
S7 S2- 4 e 0.5658(2) 0.1264(1) 0.5762(2) 1. 0 d
S8 S2- 4 e 0.3135(2) 0.1297(1) 0.8248(2) 1. 0 d
K1 K1+ 4 e 0.2709(2) 0.0277(1) 0.5144(2) 1. 0 d
K2 K1+ 4 e 0.8811(2) 0.2042(1) 0.6253(3) 1. 0 d
K3 K1+ 4 e 0.3863(3) 0.2118(1) 0.1340(3) 1. 0 d

loop_
_atom_type_symbol
_atom_type_oxidation_number
Ce3+ 3.000
P5+ 5.000
S2- -2.000
K1+ 1.000
